data_4076350
loop_
_publ_author_name
'Honz\'i\<cek, Jan'
'Kratochv\'il, Pavel'
'Vinkl\'arek, Jarom\'ir'
'Eisner, Ale\<s'
'Pad\<elkov\'a, Zde\<nka'

_publ_section_title
;
 Effect of the Substitution on the Protonation of Allyl Cyclopentadienyl
 Molybdenum(II) Compounds
;
_journal_issue 6
_journal_name_full Organometallics
_journal_page_first 2193
_journal_paper_doi 10.1021/om2010244
_journal_volume 31
_journal_year 2012
_chemical_formula_moiety 'C11 H14 Mo N3 O2, B F4'
_chemical_formula_sum 'C11 H14 B F4 Mo N3 O2'
_chemical_formula_weight 403.00
_chemical_name_systematic
; 
 ? 
;
_space_group_IT_number 33
_symmetry_cell_setting orthorhombic
_symmetry_space_group_name_Hall 'P 2c -2n'
_symmetry_space_group_name_H-M 'P n a 21'
_atom_sites_solution_hydrogens geom
_atom_sites_solution_primary direct
_atom_sites_solution_secondary difmap
_audit_creation_method SHELXL-97
_cell_angle_alpha 90
_cell_angle_beta 90
_cell_angle_gamma 90
_cell_formula_units_Z 4
_cell_length_a 21.3469(3)
_cell_length_b 7.4500(6)
_cell_length_c 10.1251(11)
_cell_measurement_reflns_used 6931
_cell_measurement_temperature 150(1)
_cell_measurement_theta_max 27.5
_cell_measurement_theta_min 1
_cell_volume 1610.2(2)
_computing_cell_refinement 'COLLECT and DENZO'
_computing_data_collection 'COLLECT (Hooft, 1998) and DENZO (Otwinowski & Minor, 1997)'
_computing_data_reduction 'COLLECT and DENZO'
_computing_molecular_graphics 'PLATON (Spek, 2003)'
_computing_publication_material 'SHELXL-97 (Sheldrick, 2008)'
_computing_structure_refinement 'SHELXL-97 (Sheldrick, 1997)'
_computing_structure_solution 'SIR92 (Altomare et al., 1994)'
_diffrn_ambient_temperature 150(1)
_diffrn_detector_area_resol_mean 9.091
_diffrn_measured_fraction_theta_full 0.989
_diffrn_measured_fraction_theta_max 0.989
_diffrn_measurement_device_type 'Bruker Nonius KappaCCD area detector'
_diffrn_measurement_method '\f and \w scans to fill the Ewald sphere'
_diffrn_radiation_monochromator graphite
_diffrn_radiation_source 'fine-focus sealed tube'
_diffrn_radiation_type MoK\a
_diffrn_radiation_wavelength 0.71073
_diffrn_reflns_av_R_equivalents 0.0311
_diffrn_reflns_av_sigmaI/netI 0.0334
_diffrn_reflns_limit_h_max 25
_diffrn_reflns_limit_h_min -27
_diffrn_reflns_limit_k_max 7
_diffrn_reflns_limit_k_min -9
_diffrn_reflns_limit_l_max 13
_diffrn_reflns_limit_l_min -10
_diffrn_reflns_number 6917
_diffrn_reflns_theta_full 27.50
_diffrn_reflns_theta_max 27.50
_diffrn_reflns_theta_min 2.77
_diffrn_standards_number 0
_exptl_absorpt_coefficient_mu 0.862
_exptl_absorpt_correction_T_max 0.898
_exptl_absorpt_correction_T_min 0.768
_exptl_absorpt_correction_type integration
_exptl_absorpt_process_details
;
Gaussian integration (Coppens, 1970)
;
_exptl_crystal_colour yellow
_exptl_crystal_density_diffrn 1.662
_exptl_crystal_density_method 'not measured'
_exptl_crystal_description plate
_exptl_crystal_F_000 800
_exptl_crystal_size_max 0.57
_exptl_crystal_size_mid 0.22
_exptl_crystal_size_min 0.15
_refine_diff_density_max 0.447
_refine_diff_density_min -0.607
_refine_diff_density_rms 0.076
_refine_ls_abs_structure_details 'Flack H D (1983), Acta Cryst. A39, 876-881'
_refine_ls_abs_structure_Flack 0.05(4)
_refine_ls_extinction_method none
_refine_ls_goodness_of_fit_ref 1.052
_refine_ls_hydrogen_treatment constr
_refine_ls_matrix_type full
_refine_ls_number_parameters 199
_refine_ls_number_reflns 3035
_refine_ls_number_restraints 1
_refine_ls_restrained_S_all 1.052
_refine_ls_R_factor_all 0.0347
_refine_ls_R_factor_gt 0.0279
_refine_ls_shift/su_max 0.001
_refine_ls_shift/su_mean 0.000
_refine_ls_structure_factor_coef Fsqd
_refine_ls_weighting_details 'calc w=1/[\s^2^(Fo^2^)+(0.0369P)^2^+0.9764P] where P=(Fo^2^+2Fc^2^)/3'
_refine_ls_weighting_scheme calc
_refine_ls_wR_factor_gt 0.0657
_refine_ls_wR_factor_ref 0.0697
_reflns_number_gt 2737
_reflns_number_total 3035
_reflns_threshold_expression >2sigma(I)
_cod_data_source_file om2010244_si_001.cif
_cod_data_source_block 11
_cod_database_code 4076350

loop_
_symmetry_equiv_pos_as_xyz
'x, y, z'
'-x, -y, z+1/2'
'-x+1/2, y+1/2, z+1/2'
'x+1/2, -y+1/2, z'

loop_
_atom_site_label
_atom_site_type_symbol
_atom_site_fract_x
_atom_site_fract_y
_atom_site_fract_z
_atom_site_U_iso_or_equiv
_atom_site_adp_type
_atom_site_occupancy
_atom_site_symmetry_multiplicity
_atom_site_calc_flag
_atom_site_refinement_flags
Mo1 Mo 0.729633(10) 0.80275(3) 0.70440(4) 0.01603(8) Uani 1 1 d .
N2 N 0.65649(19) 0.7566(7) 0.5538(4) 0.0239(9) Uani 1 1 d .
C10 C 0.64354(14) 1.1756(4) 0.7116(6) 0.0217(6) Uani 1 1 d .
C8 C 0.6190(2) 0.7503(7) 0.4732(4) 0.0246(10) Uani 1 1 d .
N3 N 0.67895(10) 1.0636(3) 0.7092(5) 0.0210(5) Uani 1 1 d .
C4 C 0.7833(2) 0.8331(6) 0.8595(5) 0.0234(9) Uani 1 1 d .
C5 C 0.76360(14) 0.5617(4) 0.7181(7) 0.0241(9) Uani 1 1 d .
N1 N 0.6512(2) 0.7446(7) 0.8365(4) 0.0224(9) Uani 1 1 d .
C9 C 0.5719(2) 0.7443(7) 0.3707(5) 0.0401(11) Uani 1 1 d .
H9A H 0.5323 0.7806 0.4065 0.048 Uiso 1 1 d R
H9B H 0.5835 0.8238 0.3002 0.048 Uiso 1 1 d R
H9C H 0.5687 0.6240 0.3374 0.048 Uiso 1 1 d R
C11 C 0.59700(17) 1.3180(5) 0.7181(7) 0.0359(10) Uani 1 1 d .
H11A H 0.5824 1.3310 0.8072 0.043 Uiso 1 1 d R
H11B H 0.6155 1.4286 0.6892 0.043 Uiso 1 1 d R
H11C H 0.5624 1.2883 0.6615 0.043 Uiso 1 1 d R
C2 C 0.78488(19) 0.9223(6) 0.5428(4) 0.0245(8) Uani 1 1 d .
H2 H 0.7630 0.9971 0.4855 0.029 Uiso 1 1 d R
F1 F 0.51556(11) 0.9287(3) 0.6789(4) 0.0587(11) Uani 1 1 d .
O2 O 0.78607(13) 0.4221(4) 0.7330(3) 0.0355(8) Uani 1 1 d .
F4 F 0.49921(15) 0.6325(4) 0.6794(4) 0.0739(12) Uani 1 1 d .
F3 F 0.44387(14) 0.8066(5) 0.5410(4) 0.0705(11) Uani 1 1 d .
F2 F 0.42606(14) 0.8175(5) 0.7602(4) 0.0784(13) Uani 1 1 d .
C3 C 0.81401(16) 0.9875(5) 0.6558(4) 0.0267(8) Uani 1 1 d .
H3A H 0.8356 0.9092 0.7110 0.032 Uiso 1 1 d R
H3B H 0.8118 1.1090 0.6765 0.032 Uiso 1 1 d R
B1 B 0.4705(2) 0.7965(7) 0.6654(5) 0.0377(13) Uani 1 1 d .
C1 C 0.7909(2) 0.7385(7) 0.5202(4) 0.0266(8) Uani 1 1 d .
H1A H 0.8132 0.6674 0.5793 0.032 Uiso 1 1 d R
H1B H 0.7726 0.6869 0.4459 0.032 Uiso 1 1 d R
C7 C 0.5525(2) 0.7247(7) 0.9836(5) 0.0366(11) Uani 1 1 d .
H7A H 0.5158 0.7309 0.9291 0.044 Uiso 1 1 d R
H7B H 0.5527 0.6131 1.0310 0.044 Uiso 1 1 d R
H7C H 0.5523 0.8227 1.0452 0.044 Uiso 1 1 d R
C6 C 0.6082(2) 0.7362(6) 0.9002(4) 0.0227(10) Uani 1 1 d .
O1 O 0.81523(15) 0.8426(4) 0.9507(3) 0.0364(7) Uani 1 1 d .

loop_
_atom_site_aniso_label
_atom_site_aniso_U_11
_atom_site_aniso_U_22
_atom_site_aniso_U_33
_atom_site_aniso_U_23
_atom_site_aniso_U_13
_atom_site_aniso_U_12
Mo1 0.01846(12) 0.01369(13) 0.01594(13) 0.00060(18) 0.00003(19) 0.00105(9)
N2 0.020(2) 0.0261(19) 0.025(2) -0.0003(17) -0.0021(17) 0.0004(18)
C10 0.0229(13) 0.0182(15) 0.0241(17) -0.001(2) 0.002(3) -0.0018(11)
C8 0.025(2) 0.026(2) 0.023(2) 0.0001(19) 0.0040(19) 0.0018(17)
N3 0.0219(11) 0.0210(12) 0.0202(12) -0.002(2) -0.001(2) -0.0007(10)
C4 0.028(2) 0.013(2) 0.029(2) 0.0051(18) 0.0021(18) 0.0038(18)
C5 0.0243(14) 0.0189(16) 0.029(3) 0.005(2) -0.002(2) -0.0004(12)
N1 0.025(2) 0.0172(17) 0.025(2) 0.0037(16) -0.0017(17) 0.0017(18)
C9 0.030(3) 0.058(3) 0.032(3) -0.009(2) -0.006(2) 0.006(2)
C11 0.0312(16) 0.0256(18) 0.051(3) 0.000(2) 0.008(3) 0.0106(14)
C2 0.0238(18) 0.026(2) 0.024(2) 0.0081(17) 0.0053(15) 0.0012(18)
F1 0.0405(12) 0.0464(15) 0.089(4) 0.0009(16) -0.0024(16) -0.0163(12)
O2 0.0472(14) 0.0191(14) 0.040(3) 0.0015(12) -0.0009(14) 0.0066(11)
F4 0.090(2) 0.0358(14) 0.096(4) -0.0055(17) -0.021(2) 0.0135(14)
F3 0.0377(16) 0.121(3) 0.053(2) 0.0100(18) -0.0139(16) -0.0058(17)
F2 0.0443(17) 0.110(3) 0.081(3) -0.043(2) 0.0287(17) -0.0246(17)
C3 0.0273(18) 0.0150(17) 0.038(2) 0.0013(14) 0.0024(15) -0.0018(15)
B1 0.030(2) 0.036(3) 0.047(4) -0.003(2) 0.000(2) -0.002(2)
C1 0.0251(18) 0.035(2) 0.020(2) -0.0019(18) 0.0048(16) 0.001(2)
C7 0.030(2) 0.049(3) 0.031(3) 0.009(2) 0.013(2) 0.003(2)
C6 0.027(2) 0.019(2) 0.022(2) 0.0007(17) 0.0013(19) -0.0009(17)
O1 0.0469(17) 0.0336(16) 0.0288(16) -0.0017(13) -0.0138(14) 0.0012(14)

loop_
_atom_type_symbol
_atom_type_description
_atom_type_scat_dispersion_real
_atom_type_scat_dispersion_imag
_atom_type_scat_source
C C 0.0033 0.0016 'International Tables Vol C Tables 4.2.6.8 and 6.1.1.4'
H H 0.0000 0.0000 'International Tables Vol C Tables 4.2.6.8 and 6.1.1.4'
O O 0.0106 0.0060 'International Tables Vol C Tables 4.2.6.8 and 6.1.1.4'
N N 0.0061 0.0033 'International Tables Vol C Tables 4.2.6.8 and 6.1.1.4'
B B 0.0013 0.0007 'International Tables Vol C Tables 4.2.6.8 and 6.1.1.4'
F F 0.0171 0.0103 'International Tables Vol C Tables 4.2.6.8 and 6.1.1.4'
Mo Mo -1.6832 0.6857 'International Tables Vol C Tables 4.2.6.8 and 6.1.1.4'

loop_
_exptl_crystal_face_index_h
_exptl_crystal_face_index_k
_exptl_crystal_face_index_l
_exptl_crystal_face_perp_dist
-1 1 0 0.069
1 -1 0 0.074
-1 -1 0 0.193
1 1 0 0.251
0 0 1 0.075
0 0 -1 0.112
1 0 -1 0.121

loop_
_geom_angle_atom_site_label_1
_geom_angle_atom_site_label_2
_geom_angle_atom_site_label_3
_geom_angle
C5 Mo1 C4 80.3(2)
C5 Mo1 N1 93.40(18)
C4 Mo1 N1 88.90(16)
C5 Mo1 C2 103.11(19)
C4 Mo1 C2 103.63(16)
N1 Mo1 C2 160.65(16)
C5 Mo1 N2 99.7(2)
C4 Mo1 N2 170.25(17)
N1 Mo1 N2 81.36(12)
C2 Mo1 N2 85.90(16)
C5 Mo1 N3 171.10(16)
C4 Mo1 N3 99.56(16)
N1 Mo1 N3 77.71(15)
C2 Mo1 N3 85.61(15)
N2 Mo1 N3 78.90(16)
C5 Mo1 C3 105.90(13)
C4 Mo1 C3 69.34(16)
N1 Mo1 C3 147.37(15)
C2 Mo1 C3 35.66(15)
N2 Mo1 C3 119.64(15)
N3 Mo1 C3 82.17(11)
C5 Mo1 C1 70.0(2)
C4 Mo1 C1 109.74(16)
N1 Mo1 C1 151.60(16)
C2 Mo1 C1 35.70(16)
N2 Mo1 C1 79.17(15)
N3 Mo1 C1 118.06(17)
C3 Mo1 C1 61.03(15)
C8 N2 Mo1 173.3(5)
N3 C10 C11 178.3(6)
N2 C8 C9 179.3(6)
C10 N3 Mo1 166.9(2)
O1 C4 Mo1 176.9(4)
O2 C5 Mo1 175.6(5)
C6 N1 Mo1 171.1(5)
C8 C9 H9A 109.4
C8 C9 H9B 109.7
H9A C9 H9B 109.5
C8 C9 H9C 109.3
H9A C9 H9C 109.5
H9B C9 H9C 109.5
C10 C11 H11A 109.8
C10 C11 H11B 109.3
H11A C11 H11B 109.5
C10 C11 H11C 109.3
H11A C11 H11C 109.5
H11B C11 H11C 109.5
C3 C2 C1 115.9(4)
C3 C2 Mo1 76.7(2)
C1 C2 Mo1 77.0(2)
C3 C2 H2 121.9
C1 C2 H2 122.2
Mo1 C2 H2 115.8
C2 C3 Mo1 67.7(2)
C2 C3 H3A 119.8
Mo1 C3 H3A 83.4
C2 C3 H3B 120.2
Mo1 C3 H3B 119.4
H3A C3 H3B 120.0
F2 B1 F4 110.0(4)
F2 B1 F1 109.5(4)
F4 B1 F1 108.2(4)
F2 B1 F3 110.5(4)
F4 B1 F3 108.9(4)
F1 B1 F3 109.7(4)
C2 C1 Mo1 67.3(2)
C2 C1 H1A 120.0
Mo1 C1 H1A 83.5
C2 C1 H1B 120.0
Mo1 C1 H1B 119.8
H1A C1 H1B 120.0
C6 C7 H7A 109.2
C6 C7 H7B 109.6
H7A C7 H7B 109.5
C6 C7 H7C 109.6
H7A C7 H7C 109.5
H7B C7 H7C 109.5
N1 C6 C7 179.7(6)

loop_
_geom_bond_atom_site_label_1
_geom_bond_atom_site_label_2
_geom_bond_distance
Mo1 C5 1.942(3)
Mo1 C4 1.957(5)
Mo1 N1 2.187(4)
Mo1 C2 2.205(4)
Mo1 N2 2.210(4)
Mo1 N3 2.225(2)
Mo1 C3 2.320(3)
Mo1 C1 2.328(4)
N2 C8 1.144(6)
C10 N3 1.126(3)
C10 C11 1.455(4)
C8 C9 1.445(7)
C4 O1 1.150(5)
C5 O2 1.155(4)
N1 C6 1.124(6)
C9 H9A 0.9600
C9 H9B 0.9599
C9 H9C 0.9600
C11 H11A 0.9600
C11 H11B 0.9600
C11 H11C 0.9600
C2 C3 1.390(6)
C2 C1 1.395(7)
C2 H2 0.9301
F1 B1 1.384(5)
F4 B1 1.374(6)
F3 B1 1.384(6)
F2 B1 1.358(6)
C3 H3A 0.9300
C3 H3B 0.9300
C1 H1A 0.9300
C1 H1B 0.9301
C7 C6 1.460(7)
C7 H7A 0.9600
C7 H7B 0.9600
C7 H7C 0.9599
